data_2234451
loop_
_publ_author_name
'Hong, Zhao'
'Yin, Fu-Jun'
'Xu, Xing-You'
'Han, Li-Jun'
'Ren, Li'

_publ_section_title
;
 Pyrrolidin-1-ium 2-(naphthalen-1-yl)acetate--2-(naphthalen-1-yl)acetic
 acid (1/1)
;
_journal_coeditor_code WN2468
_journal_issue 4
_journal_name_full 'Acta Crystallographica Section E'
_journal_page_first o1113
_journal_paper_doi 10.1107/S160053681201001X
_journal_volume 68
_journal_year 2012
_chemical_formula_iupac 'C4 H10 N +, C12 H9 O2 -, C12 H10 O2'
_chemical_formula_moiety 'C4 H10 N +, C12 H9 O2 -, C12 H10 O2'
_chemical_formula_sum 'C28 H29 N O4'
_chemical_formula_weight 443.52
_chemical_name_systematic
;
Pyrrolidin-1-ium 2-(naphthalen-1-yl)acetate--2-(naphthalen-1-yl)acetic
acid (1/1)
;
_space_group_IT_number 14
_symmetry_cell_setting monoclinic
_symmetry_space_group_name_Hall '-P 2ybc'
_symmetry_space_group_name_H-M 'P 1 21/c 1'
_atom_sites_solution_hydrogens geom
_atom_sites_solution_primary direct
_atom_sites_solution_secondary difmap
_audit_creation_method SHELXL-97
_cell_angle_alpha 90.00
_cell_angle_beta 115.975(6)
_cell_angle_gamma 90.00
_cell_formula_units_Z 4
_cell_length_a 9.4696(12)
_cell_length_b 19.359(2)
_cell_length_c 14.3888(14)
_cell_measurement_reflns_used 2134
_cell_measurement_temperature 298(2)
_cell_measurement_theta_max 26.34
_cell_measurement_theta_min 2.57
_cell_volume 2371.3(5)
_computing_cell_refinement 'SAINT (Bruker, 2008)'
_computing_data_collection 'APEX2 (Bruker, 2008)'
_computing_data_reduction 'SAINT (Bruker, 2008)'
_computing_molecular_graphics 'DIAMOND (Brandenburg & Berndt, 1999)'
_computing_publication_material 'SHELXL97 (Sheldrick, 2008)'
_computing_structure_refinement 'SHELXL97 (Sheldrick, 2008)'
_computing_structure_solution 'SHELXS97 (Sheldrick, 2008)'
_diffrn_ambient_temperature 298(2)
_diffrn_measured_fraction_theta_full 0.998
_diffrn_measured_fraction_theta_max 0.998
_diffrn_measurement_device_type 'Bruker APEXII CCD area-detector'
_diffrn_measurement_method '\f and \w'
_diffrn_radiation_monochromator graphite
_diffrn_radiation_source 'fine-focus sealed tube'
_diffrn_radiation_type MoK\a
_diffrn_radiation_wavelength 0.71073
_diffrn_reflns_av_R_equivalents 0.0243
_diffrn_reflns_av_sigmaI/netI 0.0239
_diffrn_reflns_limit_h_max 12
_diffrn_reflns_limit_h_min -12
_diffrn_reflns_limit_k_max 25
_diffrn_reflns_limit_k_min -25
_diffrn_reflns_limit_l_max 18
_diffrn_reflns_limit_l_min -18
_diffrn_reflns_number 21508
_diffrn_reflns_theta_full 27.51
_diffrn_reflns_theta_max 27.51
_diffrn_reflns_theta_min 2.39
_exptl_absorpt_coefficient_mu 0.083
_exptl_absorpt_correction_T_max 0.9877
_exptl_absorpt_correction_T_min 0.9804
_exptl_absorpt_correction_type multi-scan
_exptl_absorpt_process_details '(SADABS; Bruker, 2008)'
_exptl_crystal_colour colourless
_exptl_crystal_density_diffrn 1.242
_exptl_crystal_density_method 'not measured'
_exptl_crystal_description block
_exptl_crystal_F_000 944
_exptl_crystal_size_max 0.24
_exptl_crystal_size_mid 0.18
_exptl_crystal_size_min 0.15
_refine_diff_density_max 0.431
_refine_diff_density_min -0.219
_refine_ls_extinction_method none
_refine_ls_goodness_of_fit_ref 1.046
_refine_ls_hydrogen_treatment constr
_refine_ls_matrix_type full
_refine_ls_number_parameters 298
_refine_ls_number_reflns 5453
_refine_ls_number_restraints 1
_refine_ls_restrained_S_all 1.046
_refine_ls_R_factor_all 0.1007
_refine_ls_R_factor_gt 0.0621
_refine_ls_shift/su_max 0.000
_refine_ls_shift/su_mean 0.000
_refine_ls_structure_factor_coef Fsqd
_refine_ls_weighting_details 'calc w=1/[\s^2^(Fo^2^)+(0.1035P)^2^+0.5472P] where P=(Fo^2^+2Fc^2^)/3'
_refine_ls_weighting_scheme calc
_refine_ls_wR_factor_gt 0.1810
_refine_ls_wR_factor_ref 0.2112
_reflns_number_gt 3296
_reflns_number_total 5453
_reflns_threshold_expression I>2sigma(I)
_cod_data_source_file wn2468.cif
_cod_data_source_block I
_cod_original_sg_symbol_H-M 'P 21/c'
_cod_database_code 2234451
_cod_database_fobs_code 2234451

loop_
_symmetry_equiv_pos_as_xyz
'x, y, z'
'-x, y+1/2, -z+1/2'
'-x, -y, -z'
'x, -y-1/2, z-1/2'

loop_
_atom_site_type_symbol
_atom_site_label
_atom_site_fract_x
_atom_site_fract_y
_atom_site_fract_z
_atom_site_U_iso_or_equiv
_atom_site_adp_type
_atom_site_calc_flag
_atom_site_refinement_flags
_atom_site_occupancy
_atom_site_symmetry_multiplicity
C C1A 0.7694(3) 0.56919(12) 0.50959(19) 0.0600(6) Uani d . 1 1
C C2A 0.8778(3) 0.63106(13) 0.5294(2) 0.0737(7) Uani d . 1 1
H H2A1 0.9837 0.6173 0.5766 0.088 Uiso calc R 1 1
H H2A2 0.8789 0.6445 0.4648 0.088 Uiso calc R 1 1
C C3A 0.8323(3) 0.69269(12) 0.57397(19) 0.0647(6) Uani d U 1 1
C C4A 0.9099(4) 0.70977(17) 0.6750(2) 0.0933(9) Uani d U 1 1
H H4A 0.9963 0.6836 0.7179 0.112 Uiso calc R 1 1
C C5A 0.8630(6) 0.7670(2) 0.7178(3) 0.1164(13) Uani d . 1 1
H H5A 0.9199 0.7786 0.7871 0.140 Uiso calc R 1 1
C C6A 0.7344(6) 0.80433(19) 0.6562(3) 0.1088(11) Uani d . 1 1
H H6A 0.7020 0.8407 0.6844 0.131 Uiso calc R 1 1
C C7A 0.6519(4) 0.78932(13) 0.5536(2) 0.0806(8) Uani d . 1 1
C C8A 0.7010(3) 0.73361(11) 0.51151(19) 0.0606(6) Uani d . 1 1
C C9A 0.6117(3) 0.71985(14) 0.4042(2) 0.0791(7) Uani d . 1 1
H H9A 0.6416 0.6832 0.3749 0.095 Uiso calc R 1 1
C C10A 0.4867(5) 0.75741(19) 0.3438(3) 0.1127(13) Uani d . 1 1
H H10A 0.4324 0.7471 0.2739 0.135 Uiso calc R 1 1
C C11A 0.4388(5) 0.8109(2) 0.3846(4) 0.1167(13) Uani d . 1 1
H H11A 0.3505 0.8360 0.3417 0.140 Uiso calc R 1 1
C C12A 0.5152(4) 0.82859(16) 0.4856(4) 0.1041(11) Uani d . 1 1
H H12A 0.4803 0.8657 0.5111 0.125 Uiso calc R 1 1
O O1A 0.7109(2) 0.55882(9) 0.56956(15) 0.0790(5) Uani d . 1 1
O O2A 0.7498(2) 0.52969(9) 0.43444(13) 0.0746(5) Uani d . 1 1
C C1B 0.8789(2) 0.49657(11) 0.25477(15) 0.0510(5) Uani d . 1 1
C C2B 0.9675(3) 0.51230(13) 0.19270(18) 0.0632(6) Uani d . 1 1
H H2B1 1.0765 0.5205 0.2403 0.076 Uiso calc R 1 1
H H2B2 0.9262 0.5549 0.1549 0.076 Uiso calc R 1 1
C C3B 0.9623(2) 0.45772(11) 0.11699(16) 0.0544(5) Uani d . 1 1
C C4B 1.0854(3) 0.41337(14) 0.14395(19) 0.0705(6) Uani d . 1 1
H H4B 1.1685 0.4166 0.2096 0.085 Uiso calc R 1 1
C C5B 1.0904(3) 0.36336(15) 0.0760(2) 0.0816(8) Uani d . 1 1
H H5B 1.1762 0.3337 0.0970 0.098 Uiso calc R 1 1
C C6B 0.9730(3) 0.35751(13) -0.0191(2) 0.0759(7) Uani d . 1 1
H H6B 0.9780 0.3238 -0.0637 0.091 Uiso calc R 1 1
C C7B 0.8406(3) 0.40219(12) -0.05298(17) 0.0606(6) Uani d . 1 1
C C8B 0.8342(2) 0.45270(10) 0.01616(16) 0.0507(5) Uani d . 1 1
C C9B 0.7024(3) 0.49680(12) -0.0182(2) 0.0654(6) Uani d . 1 1
H H9B 0.6957 0.5298 0.0268 0.078 Uiso calc R 1 1
C C10B 0.5854(3) 0.49204(17) -0.1154(2) 0.0854(8) Uani d . 1 1
H H10B 0.4994 0.5215 -0.1362 0.102 Uiso calc R 1 1
C C11B 0.5930(4) 0.4435(2) -0.1842(2) 0.0950(10) Uani d . 1 1
H H11B 0.5133 0.4413 -0.2513 0.114 Uiso calc R 1 1
C C12B 0.7175(4) 0.39886(16) -0.1536(2) 0.0817(8) Uani d . 1 1
H H12B 0.7208 0.3660 -0.1998 0.098 Uiso calc R 1 1
O O1B 0.8904(2) 0.54736(8) 0.31785(13) 0.0770(5) Uani d . 1 1
H H1B 0.8408 0.5377 0.3506 0.115 Uiso calc R 1 1
O O2B 0.80792(19) 0.44414(8) 0.24999(13) 0.0694(5) Uani d . 1 1
C C1C 0.6675(5) 0.3887(2) 0.5480(2) 0.1064(11) Uani d . 1 1
H H1C1 0.7275 0.4240 0.5973 0.128 Uiso calc R 1 1
H H1C2 0.5964 0.3670 0.5713 0.128 Uiso calc R 1 1
C C2C 0.7708(4) 0.3378(3) 0.5353(4) 0.1417(17) Uani d . 1 1
H H2C1 0.7846 0.2987 0.5806 0.170 Uiso calc R 1 1
H H2C2 0.8730 0.3580 0.5527 0.170 Uiso calc R 1 1
C C3C 0.6962(4) 0.3147(2) 0.4238(4) 0.1201(13) Uani d . 1 1
H H3C1 0.7734 0.3138 0.3965 0.144 Uiso calc R 1 1
H H3C2 0.6521 0.2687 0.4178 0.144 Uiso calc R 1 1
C C4C 0.5702(4) 0.36571(15) 0.3665(2) 0.0844(8) Uani d . 1 1
H H4C1 0.5872 0.3868 0.3111 0.101 Uiso calc R 1 1
H H4C2 0.4679 0.3437 0.3373 0.101 Uiso calc R 1 1
N N1C 0.5812(2) 0.41811(10) 0.44469(15) 0.0695(5) Uani d . 1 1
H H1C3 0.6313 0.4559 0.4380 0.083 Uiso calc R 1 1
H H1C4 0.4842 0.4307 0.4351 0.083 Uiso calc R 1 1

loop_
_atom_site_aniso_label
_atom_site_aniso_U_11
_atom_site_aniso_U_22
_atom_site_aniso_U_33
_atom_site_aniso_U_12
_atom_site_aniso_U_13
_atom_site_aniso_U_23
C1A 0.0622(12) 0.0554(12) 0.0756(15) 0.0001(10) 0.0423(12) 0.0029(11)
C2A 0.0671(14) 0.0686(15) 0.1000(19) -0.0054(11) 0.0500(14) 0.0030(13)
C3A 0.0682(14) 0.0604(13) 0.0689(12) -0.0184(11) 0.0333(11) -0.0001(11)
C4A 0.096(2) 0.095(2) 0.0720(14) -0.0309(17) 0.0205(15) 0.0050(15)
C5A 0.159(3) 0.126(3) 0.0610(18) -0.062(3) 0.046(2) -0.034(2)
C6A 0.156(3) 0.086(2) 0.108(3) -0.033(2) 0.079(3) -0.023(2)
C7A 0.107(2) 0.0526(14) 0.109(2) -0.0124(14) 0.0718(18) -0.0010(14)
C8A 0.0724(14) 0.0462(11) 0.0762(15) -0.0109(10) 0.0445(12) 0.0049(10)
C9A 0.0936(18) 0.0656(15) 0.0737(16) -0.0201(14) 0.0325(14) 0.0098(13)
C10A 0.115(3) 0.082(2) 0.106(2) -0.023(2) 0.015(2) 0.034(2)
C11A 0.106(3) 0.081(2) 0.146(4) -0.005(2) 0.040(3) 0.036(2)
C12A 0.113(2) 0.0542(16) 0.173(4) 0.0067(17) 0.088(3) 0.019(2)
O1A 0.0956(12) 0.0729(11) 0.0980(13) -0.0223(9) 0.0697(11) -0.0171(9)
O2A 0.0976(12) 0.0710(10) 0.0748(11) -0.0163(9) 0.0556(10) -0.0103(8)
C1B 0.0507(10) 0.0544(12) 0.0461(10) -0.0010(9) 0.0197(9) 0.0011(9)
C2B 0.0696(13) 0.0701(14) 0.0590(12) -0.0166(11) 0.0366(11) -0.0117(11)
C3B 0.0564(11) 0.0597(12) 0.0548(12) -0.0046(10) 0.0315(10) 0.0001(9)
C4B 0.0621(13) 0.0869(18) 0.0621(14) 0.0084(12) 0.0268(11) 0.0107(12)
C5B 0.0839(17) 0.0836(18) 0.0889(19) 0.0283(14) 0.0484(16) 0.0166(15)
C6B 0.104(2) 0.0592(14) 0.0893(19) 0.0052(13) 0.0657(17) -0.0066(13)
C7B 0.0759(14) 0.0577(13) 0.0592(13) -0.0113(11) 0.0397(11) -0.0044(10)
C8B 0.0564(11) 0.0486(11) 0.0553(11) -0.0034(9) 0.0320(10) 0.0012(9)
C9B 0.0627(13) 0.0634(14) 0.0743(15) 0.0031(11) 0.0340(12) 0.0071(11)
C10B 0.0598(14) 0.097(2) 0.087(2) 0.0012(14) 0.0210(14) 0.0242(17)
C11B 0.0810(19) 0.124(3) 0.0603(16) -0.0340(19) 0.0128(14) 0.0076(17)
C12B 0.098(2) 0.0851(18) 0.0629(15) -0.0318(16) 0.0365(15) -0.0146(13)
O1B 0.1145(14) 0.0647(10) 0.0784(11) -0.0216(9) 0.0669(11) -0.0151(8)
O2B 0.0770(10) 0.0655(10) 0.0799(11) -0.0185(8) 0.0474(9) -0.0119(8)
C1C 0.116(3) 0.111(3) 0.078(2) -0.034(2) 0.0304(18) 0.0048(18)
C2C 0.078(2) 0.205(5) 0.127(3) 0.014(3) 0.032(2) 0.053(3)
C3C 0.095(2) 0.097(2) 0.163(4) 0.0124(19) 0.052(2) -0.016(2)
C4C 0.099(2) 0.0790(18) 0.0844(18) 0.0012(15) 0.0488(16) -0.0135(15)
N1C 0.0802(12) 0.0663(12) 0.0743(13) -0.0142(10) 0.0452(11) -0.0079(10)

loop_
_atom_type_symbol
_atom_type_description
_atom_type_scat_dispersion_real
_atom_type_scat_dispersion_imag
_atom_type_scat_source
C C 0.0033 0.0016 'International Tables Vol C Tables 4.2.6.8 and 6.1.1.4'
H H 0.0000 0.0000 'International Tables Vol C Tables 4.2.6.8 and 6.1.1.4'
N N 0.0061 0.0033 'International Tables Vol C Tables 4.2.6.8 and 6.1.1.4'
O O 0.0106 0.0060 'International Tables Vol C Tables 4.2.6.8 and 6.1.1.4'

loop_
_geom_angle_atom_site_label_1
_geom_angle_atom_site_label_2
_geom_angle_atom_site_label_3
_geom_angle
O1A C1A O2A 123.8(2)
O1A C1A C2A 118.1(2)
O2A C1A C2A 118.0(2)
C3A C2A C1A 114.16(18)
C3A C2A H2A1 108.7
C1A C2A H2A1 108.7
C3A C2A H2A2 108.7
C1A C2A H2A2 108.7
H2A1 C2A H2A2 107.6
C4A C3A C8A 117.3(3)
C4A C3A C2A 122.0(3)
C8A C3A C2A 120.6(2)
C3A C4A C5A 121.8(3)
C3A C4A H4A 119.1
C5A C4A H4A 119.1
C6A C5A C4A 119.4(3)
C6A C5A H5A 120.3
C4A C5A H5A 120.3
C5A C6A C7A 121.1(3)
C5A C6A H6A 119.4
C7A C6A H6A 119.4
C6A C7A C8A 119.1(3)
C6A C7A C12A 122.5(3)
C8A C7A C12A 118.4(3)
C7A C8A C3A 121.2(2)
C7A C8A C9A 117.2(2)
C3A C8A C9A 121.6(2)
C10A C9A C8A 122.7(3)
C10A C9A H9A 118.7
C8A C9A H9A 118.7
C9A C10A C11A 120.1(4)
C9A C10A H10A 120.0
C11A C10A H10A 120.0
C12A C11A C10A 122.2(4)
C12A C11A H11A 118.9
C10A C11A H11A 118.9
C11A C12A C7A 119.4(3)
C11A C12A H12A 120.3
C7A C12A H12A 120.3
O2B C1B O1B 123.24(19)
O2B C1B C2B 125.56(19)
O1B C1B C2B 111.19(18)
C1B C2B C3B 116.09(18)
C1B C2B H2B1 108.3
C3B C2B H2B1 108.3
C1B C2B H2B2 108.3
C3B C2B H2B2 108.3
H2B1 C2B H2B2 107.4
C4B C3B C8B 119.1(2)
C4B C3B C2B 119.0(2)
C8B C3B C2B 121.8(2)
C3B C4B C5B 121.9(2)
C3B C4B H4B 119.1
C5B C4B H4B 119.1
C6B C5B C4B 120.6(2)
C6B C5B H5B 119.7
C4B C5B H5B 119.7
C5B C6B C7B 120.8(2)
C5B C6B H6B 119.6
C7B C6B H6B 119.6
C12B C7B C8B 118.9(2)
C12B C7B C6B 122.2(2)
C8B C7B C6B 118.9(2)
C9B C8B C7B 118.4(2)
C9B C8B C3B 122.8(2)
C7B C8B C3B 118.79(19)
C10B C9B C8B 121.2(3)
C10B C9B H9B 119.4
C8B C9B H9B 119.4
C9B C10B C11B 120.5(3)
C9B C10B H10B 119.7
C11B C10B H10B 119.7
C12B C11B C10B 120.2(3)
C12B C11B H11B 119.9
C10B C11B H11B 119.9
C11B C12B C7B 120.7(3)
C11B C12B H12B 119.7
C7B C12B H12B 119.7
C1B O1B H1B 109.5
C2C C1C N1C 104.1(3)
C2C C1C H1C1 110.9
N1C C1C H1C1 110.9
C2C C1C H1C2 110.9
N1C C1C H1C2 110.9
H1C1 C1C H1C2 109.0
C1C C2C C3C 107.8(3)
C1C C2C H2C1 110.1
C3C C2C H2C1 110.1
C1C C2C H2C2 110.1
C3C C2C H2C2 110.1
H2C1 C2C H2C2 108.5
C4C C3C C2C 106.3(3)
C4C C3C H3C1 110.5
C2C C3C H3C1 110.5
C4C C3C H3C2 110.5
C2C C3C H3C2 110.5
H3C1 C3C H3C2 108.7
N1C C4C C3C 105.1(3)
N1C C4C H4C1 110.7
C3C C4C H4C1 110.7
N1C C4C H4C2 110.7
C3C C4C H4C2 110.7
H4C1 C4C H4C2 108.8
C1C N1C C4C 109.0(2)
C1C N1C H1C3 109.9
C4C N1C H1C3 109.9
C1C N1C H1C4 109.9
C4C N1C H1C4 109.9
H1C3 N1C H1C4 108.3

loop_
_geom_bond_atom_site_label_1
_geom_bond_atom_site_label_2
_geom_bond_distance
C1A O1A 1.229(3)
C1A O2A 1.270(3)
C1A C2A 1.521(3)
C2A C3A 1.504(3)
C2A H2A1 0.9700
C2A H2A2 0.9700
C3A C4A 1.352(4)
C3A C8A 1.415(3)
C4A C5A 1.430(5)
C4A H4A 0.9300
C5A C6A 1.359(5)
C5A H5A 0.9300
C6A C7A 1.365(5)
C6A H6A 0.9300
C7A C8A 1.412(4)
C7A C12A 1.450(5)
C8A C9A 1.424(4)
C9A C10A 1.335(4)
C9A H9A 0.9300
C10A C11A 1.362(6)
C10A H10A 0.9300
C11A C12A 1.353(5)
C11A H11A 0.9300
C12A H12A 0.9300
C1B O2B 1.203(2)
C1B O1B 1.310(2)
C1B C2B 1.500(3)
C2B C3B 1.503(3)
C2B H2B1 0.9700
C2B H2B2 0.9700
C3B C4B 1.360(3)
C3B C8B 1.430(3)
C4B C5B 1.391(4)
C4B H4B 0.9300
C5B C6B 1.338(4)
C5B H5B 0.9300
C6B C7B 1.422(4)
C6B H6B 0.9300
C7B C12B 1.408(4)
C7B C8B 1.415(3)
C8B C9B 1.411(3)
C9B C10B 1.354(4)
C9B H9B 0.9300
C10B C11B 1.390(5)
C10B H10B 0.9300
C11B C12B 1.369(5)
C11B H11B 0.9300
C12B H12B 0.9300
O1B H1B 0.8200
C1C C2C 1.455(6)
C1C N1C 1.462(4)
C1C H1C1 0.9700
C1C H1C2 0.9700
C2C C3C 1.510(6)
C2C H2C1 0.9700
C2C H2C2 0.9700
C3C C4C 1.489(4)
C3C H3C1 0.9700
C3C H3C2 0.9700
C4C N1C 1.484(3)
C4C H4C1 0.9700
C4C H4C2 0.9700
N1C H1C3 0.9000
N1C H1C4 0.9000

loop_
_geom_hbond_atom_site_label_D
_geom_hbond_atom_site_label_H
_geom_hbond_atom_site_label_A
_geom_hbond_site_symmetry_A
_geom_hbond_distance_DH
_geom_hbond_distance_HA
_geom_hbond_distance_DA
_geom_hbond_angle_DHA
O1B H1B O2A . 0.82 1.77 2.581(2) 170.1
N1C H1C3 O2A . 0.90 1.83 2.728(3) 174.6
N1C H1C4 O1A 3_666 0.90 1.83 2.719(3) 168.8

loop_
_geom_torsion_atom_site_label_1
_geom_torsion_atom_site_label_2
_geom_torsion_atom_site_label_3
_geom_torsion_atom_site_label_4
_geom_torsion
O1A C1A C2A C3A -34.4(3)
O2A C1A C2A C3A 148.4(2)
C1A C2A C3A C4A 103.6(3)
C1A C2A C3A C8A -73.7(3)
C8A C3A C4A C5A -0.4(4)
C2A C3A C4A C5A -177.8(3)
C3A C4A C5A C6A 1.8(5)
C4A C5A C6A C7A -1.8(5)
C5A C6A C7A C8A 0.5(5)
C5A C6A C7A C12A -179.4(3)
C6A C7A C8A C3A 0.9(3)
C12A C7A C8A C3A -179.2(2)
C6A C7A C8A C9A -179.9(2)
C12A C7A C8A C9A 0.0(3)
C4A C3A C8A C7A -1.0(3)
C2A C3A C8A C7A 176.5(2)
C4A C3A C8A C9A 179.9(2)
C2A C3A C8A C9A -2.6(3)
C7A C8A C9A C10A 0.4(4)
C3A C8A C9A C10A 179.5(2)
C8A C9A C10A C11A -0.8(5)
C9A C10A C11A C12A 1.0(5)
C10A C11A C12A C7A -0.7(5)
C6A C7A C12A C11A -179.9(3)
C8A C7A C12A C11A 0.2(4)
O2B C1B C2B C3B 1.4(3)
O1B C1B C2B C3B -179.78(19)
C1B C2B C3B C4B -98.9(3)
C1B C2B C3B C8B 83.3(3)
C8B C3B C4B C5B 0.2(3)
C2B C3B C4B C5B -177.6(2)
C3B C4B C5B C6B 0.2(4)
C4B C5B C6B C7B 0.0(4)
C5B C6B C7B C12B 177.9(3)
C5B C6B C7B C8B -0.6(4)
C12B C7B C8B C9B 1.4(3)
C6B C7B C8B C9B 180.0(2)
C12B C7B C8B C3B -177.58(19)
C6B C7B C8B C3B 1.0(3)
C4B C3B C8B C9B -179.7(2)
C2B C3B C8B C9B -1.9(3)
C4B C3B C8B C7B -0.8(3)
C2B C3B C8B C7B 176.95(18)
C7B C8B C9B C10B -1.0(3)
C3B C8B C9B C10B 177.8(2)
C8B C9B C10B C11B -0.4(4)
C9B C10B C11B C12B 1.4(4)
C10B C11B C12B C7B -1.1(4)
C8B C7B C12B C11B -0.3(4)
C6B C7B C12B C11B -178.9(2)
N1C C1C C2C C3C -25.7(4)
C1C C2C C3C C4C 14.4(5)
C2C C3C C4C N1C 2.8(4)
C2C C1C N1C C4C 28.0(4)
C3C C4C N1C C1C -19.1(3)

loop_
_cod_related_entry_id
_cod_related_entry_database
_cod_related_entry_code
1 ChemSpider 30657652
